data_1535796
loop_
_publ_author_name
'Tyagi, A.K.'
'Koehler, J.'
'Weber, J.'
'Balog, P.'

_publ_section_title
;
 Synthesis and structures of Li3 Sc F6 and high pressure Li Sc F4,
 luminescence properties of Li Sc F4, a new phase in the system Li F - Sc
 F3
;
_journal_name_full 'Journal of Solid State Chemistry'
_journal_page_first 2620
_journal_page_last 2625
_journal_volume 178
_journal_year 2005
_chemical_formula_sum 'F4 Li Sc'
_chemical_name_systematic 'Li Sc F4'
_space_group_IT_number 88
_symmetry_space_group_name_Hall '-I 4ad'
_symmetry_space_group_name_H-M 'I 41/a :2'
_cell_angle_alpha 90
_cell_angle_beta 90
_cell_angle_gamma 90
_cell_formula_units_Z 4
_cell_length_a 4.9806
_cell_length_b 4.9806
_cell_length_c 10.075
_cell_volume 249.924
_citation_journal_id_ASTM JSSCBI
_cod_data_source_file Tyagi_JSSCBI_2005_1542.cif
_cod_data_source_block F4Li1Sc1
_cod_original_cell_volume 249.9242
_cod_original_formula_sum 'F4 Li1 Sc1'
_cod_database_code 1535796

loop_
_symmetry_equiv_pos_as_xyz
x,y,z
-y+3/4,x+1/4,z+1/4
-x+1/2,-y,z+1/2
y+3/4,-x+3/4,z+3/4
-x,-y,-z
y-3/4,-x-1/4,-z-1/4
x-1/2,y,-z-1/2
-y-3/4,x-3/4,-z-3/4
x+1/2,y+1/2,z+1/2
-y+5/4,x+3/4,z+3/4
-x+1,-y+1/2,z+1
y+5/4,-x+5/4,z+5/4
-x+1/2,-y+1/2,-z+1/2
y-1/4,-x+1/4,-z+1/4
x,y+1/2,-z
-y-1/4,x-1/4,-z-1/4

loop_
_atom_site_label
_atom_site_type_symbol
_atom_site_fract_x
_atom_site_fract_y
_atom_site_fract_z
_atom_site_occupancy
_atom_site_U_iso_or_equiv
F1 F-1 0.2894 0.076 0.043 1 0.0
Sc1 Sc+3 0.5 0.75 0.125 1 0.0
Li1 Li+1 0 0.25 0.125 1 0.0
